data_2242693
loop_
_publ_author_name
'Abad, Nadeem'
'Ramli, Youssef'
'H\"okelek, Tuncer'
'Sebbar, Nada Kheira'
'Mague, Joel T.'
'Essassi, El Mokhtar'

_publ_section_title
;
 Crystal structure and Hirshfeld surface analysis of ethyl
 2-{4-[(3-methyl-2-oxo-1,2-dihydroquinoxalin-1-yl)methyl]-1<i>H</i>-1,2,3-triazol-1-yl}acetate
;
_journal_coeditor_code XU5945
_journal_issue 11
_journal_name_full 'Acta Crystallographica Section E'
_journal_page_first 1648
_journal_page_last 1652
_journal_paper_doi 10.1107/S2056989018014561
_journal_volume 74
_journal_year 2018
_chemical_formula_iupac 'C16 H17 N5 O3'
_chemical_formula_moiety 'C16 H17 N5 O3'
_chemical_formula_sum 'C16 H17 N5 O3'
_chemical_formula_weight 327.34
_chemical_name_systematic
'Ethyl 2-{4-[(3-methyl-2-oxo-1,2-dihydroquinoxalin-1-yl)methyl]-1<i>H</i>-1,2,3-triazol-1-yl}acetate'
_space_group_crystal_system triclinic
_space_group_IT_number 2
_space_group_name_Hall '-P 1'
_space_group_name_H-M_alt 'P -1'
_symmetry_space_group_name_Hall '-P 1'
_symmetry_space_group_name_H-M 'P -1'
_atom_sites_solution_hydrogens difmap
_atom_sites_solution_primary direct
_atom_sites_solution_secondary difmap
_audit_creation_method SHELXL-2018/1
_cell_angle_alpha 95.356(3)
_cell_angle_beta 92.867(3)
_cell_angle_gamma 100.291(3)
_cell_formula_units_Z 2
_cell_length_a 7.2061(15)
_cell_length_b 10.237(2)
_cell_length_c 10.694(2)
_cell_measurement_reflns_used 4358
_cell_measurement_temperature 100(2)
_cell_measurement_theta_max 29.1198
_cell_measurement_theta_min 2.6455
_cell_volume 771.0(3)
_computing_cell_refinement
;
<i>SAINT</i> (Bruker, 2016)
;
_computing_data_collection
;
<i>APEX3</i> (Bruker, 2016)
;
_computing_data_reduction
;
<i>SAINT</i> (Bruker, 2016)
;
_computing_molecular_graphics
;
<i>DIAMOND</i> (Brandenburg & Putz, 2012)
;
_computing_publication_material
;
<i>SHELXTL</i> (Sheldrick, 2008)
;
_computing_structure_refinement
;
<i>SHELXL2018/1</i> (Sheldrick, 2015<i>b</i>)
;
_computing_structure_solution
;
<i>SHELXT</i> (Sheldrick, 2015<i>a</i>)
;
_diffrn_ambient_temperature 100(2)
_diffrn_detector_area_resol_mean 8.3333
_diffrn_measured_fraction_theta_full 0.997
_diffrn_measured_fraction_theta_max 0.945
_diffrn_measurement_device_type 'Bruker SMART APEX CCD'
_diffrn_measurement_method '\w scans'
_diffrn_radiation_monochromator graphite
_diffrn_radiation_type MoK\a
_diffrn_radiation_wavelength 0.71073
_diffrn_reflns_av_R_equivalents 0.0257
_diffrn_reflns_av_unetI/netI 0.0551
_diffrn_reflns_limit_h_max 9
_diffrn_reflns_limit_h_min -9
_diffrn_reflns_limit_k_max 13
_diffrn_reflns_limit_k_min -14
_diffrn_reflns_limit_l_max 14
_diffrn_reflns_limit_l_min -14
_diffrn_reflns_number 14566
_diffrn_reflns_theta_full 28.000
_diffrn_reflns_theta_max 29.171
_diffrn_reflns_theta_min 1.917
_diffrn_source 'fine-focus sealed tube'
_exptl_absorpt_coefficient_mu 0.101
_exptl_absorpt_correction_T_max 0.99
_exptl_absorpt_correction_T_min 0.97
_exptl_absorpt_correction_type multi-scan
_exptl_absorpt_process_details
;
(<i>TWINABS</i>; Sheldrick, 2009)
;
_exptl_crystal_colour gold
_exptl_crystal_density_diffrn 1.410
_exptl_crystal_density_method 'not measured'
_exptl_crystal_description block
_exptl_crystal_F_000 344
_exptl_crystal_size_max 0.251
_exptl_crystal_size_mid 0.236
_exptl_crystal_size_min 0.132
_refine_diff_density_max 0.902
_refine_diff_density_min -0.534
_refine_ls_extinction_method none
_refine_ls_goodness_of_fit_ref 1.012
_refine_ls_hydrogen_treatment refall
_refine_ls_matrix_type full
_refine_ls_number_parameters 286
_refine_ls_number_reflns 14566
_refine_ls_number_restraints 0
_refine_ls_restrained_S_all 1.012
_refine_ls_R_factor_all 0.0819
_refine_ls_R_factor_gt 0.0467
_refine_ls_shift/su_max 0.000
_refine_ls_shift/su_mean 0.000
_refine_ls_structure_factor_coef Fsqd
_refine_ls_weighting_details 'w=1/[\s^2^(Fo^2^)+(0.0726P)^2^] where P=(Fo^2^+2Fc^2^)/3'
_refine_ls_weighting_scheme calc
_refine_ls_wR_factor_gt 0.1413
_refine_ls_wR_factor_ref 0.1514
_reflns_number_gt 7794
_reflns_number_total 14566
_reflns_threshold_expression 'I > 2\s(I)'
_cod_data_source_file xu5945sup1.cif
_cod_data_source_block I
_cod_database_code 2242693
_shelx_space_group_comment
;
The symmetry employed for this shelxl refinement is uniquely defined
by the following loop, which should always be used as a source of
symmetry information in preference to the above space-group names.
They are only intended as comments.
;
_shelx_estimated_absorpt_t_min 0.975
_shelx_estimated_absorpt_t_max 0.987

loop_
_symmetry_equiv_pos_as_xyz
'x, y, z'
'-x, -y, -z'

loop_
_atom_site_type_symbol
_atom_site_label
_atom_site_fract_x
_atom_site_fract_y
_atom_site_fract_z
_atom_site_U_iso_or_equiv
_atom_site_adp_type
_atom_site_calc_flag
_atom_site_occupancy
O O1 0.21097(18) 0.29218(12) 0.26556(12) 0.0221(3) Uani d 1
O O2 0.72802(18) 0.89513(13) 0.19527(13) 0.0253(3) Uani d 1
O O3 0.99442(17) 0.86498(12) 0.10490(12) 0.0236(3) Uani d 1
N N1 0.2861(2) 0.44465(14) 0.58072(14) 0.0167(3) Uani d 1
N N2 0.1816(2) 0.50319(14) 0.33885(14) 0.0149(3) Uani d 1
N N3 0.2293(2) 0.62469(15) 0.02167(14) 0.0190(4) Uani d 1
N N4 0.3912(2) 0.67146(15) -0.02467(14) 0.0195(4) Uani d 1
N N5 0.5294(2) 0.66253(14) 0.06255(13) 0.0163(3) Uani d 1
C C1 0.2076(2) 0.60425(17) 0.43915(16) 0.0149(4) Uani d 1
C C2 0.1859(3) 0.73515(18) 0.42255(19) 0.0197(4) Uani d 1
H H2 0.156(3) 0.760(2) 0.3418(19) 0.026(6) Uiso d 1
C C3 0.2093(3) 0.82977(19) 0.5254(2) 0.0232(4) Uani d 1
H H3 0.198(3) 0.919(2) 0.5132(18) 0.027(5) Uiso d 1
C C4 0.2543(3) 0.79803(19) 0.64554(19) 0.0221(4) Uani d 1
H H4 0.266(3) 0.864(2) 0.7164(19) 0.025(5) Uiso d 1
C C5 0.2805(3) 0.67017(19) 0.66222(18) 0.0193(4) Uani d 1
H H5 0.317(3) 0.6456(19) 0.7445(18) 0.021(5) Uiso d 1
C C6 0.2587(2) 0.57244(17) 0.55919(17) 0.0156(4) Uani d 1
C C7 0.2689(2) 0.35448(17) 0.48562(17) 0.0154(4) Uani d 1
C C8 0.2200(2) 0.37824(17) 0.35441(17) 0.0156(4) Uani d 1
C C9 0.2950(3) 0.21591(19) 0.5043(2) 0.0219(4) Uani d 1
H H9A 0.175(3) 0.153(2) 0.472(2) 0.041(6) Uiso d 1
H H9B 0.320(3) 0.207(2) 0.593(2) 0.038(6) Uiso d 1
H H9C 0.401(3) 0.190(2) 0.455(2) 0.039(6) Uiso d 1
C C10 0.1103(3) 0.52580(19) 0.21316(17) 0.0177(4) Uani d 1
H H10A 0.045(3) 0.439(2) 0.1700(18) 0.024(5) Uiso d 1
H H10B 0.014(3) 0.5837(18) 0.2229(17) 0.018(5) Uiso d 1
C C11 0.2664(2) 0.58684(16) 0.13786(16) 0.0158(4) Uani d 1
C C12 0.4569(3) 0.61031(17) 0.16447(17) 0.0176(4) Uani d 1
H H12 0.531(3) 0.5937(18) 0.2336(18) 0.019(5) Uiso d 1
C C13 0.7253(3) 0.70767(18) 0.03953(18) 0.0179(4) Uani d 1
H H13A 0.733(3) 0.7257(19) -0.0493(19) 0.023(5) Uiso d 1
H H13B 0.803(2) 0.6349(19) 0.0549(17) 0.017(5) Uiso d 1
C C14 0.8116(3) 0.83408(17) 0.12354(17) 0.0167(4) Uani d 1
C C15 1.0986(3) 0.98897(18) 0.1738(2) 0.0227(4) Uani d 1
H H15A 1.045(3) 1.065(2) 0.1445(18) 0.023(5) Uiso d 1
H H15B 1.075(3) 0.9888(19) 0.2649(19) 0.021(5) Uiso d 1
C C16 1.3022(3) 0.9965(2) 0.1468(2) 0.0294(5) Uani d 1
H H16A 1.372(3) 1.081(3) 0.191(2) 0.050(7) Uiso d 1
H H16B 1.354(3) 0.922(2) 0.1786(19) 0.035(6) Uiso d 1
H H16C 1.322(3) 0.992(2) 0.053(2) 0.041(7) Uiso d 1

loop_
_atom_site_aniso_label
_atom_site_aniso_U_11
_atom_site_aniso_U_22
_atom_site_aniso_U_33
_atom_site_aniso_U_12
_atom_site_aniso_U_13
_atom_site_aniso_U_23
O1 0.0273(8) 0.0180(7) 0.0193(7) 0.0028(5) 0.0020(6) -0.0040(5)
O2 0.0247(7) 0.0203(7) 0.0289(8) 0.0022(6) 0.0064(6) -0.0064(6)
O3 0.0190(7) 0.0187(7) 0.0296(8) -0.0013(5) 0.0034(6) -0.0070(6)
N1 0.0147(8) 0.0181(8) 0.0175(8) 0.0030(6) 0.0013(6) 0.0029(6)
N2 0.0155(8) 0.0154(7) 0.0133(8) 0.0015(6) -0.0005(6) 0.0017(6)
N3 0.0214(9) 0.0182(8) 0.0162(8) 0.0012(6) -0.0011(6) 0.0017(6)
N4 0.0222(9) 0.0193(8) 0.0157(8) 0.0009(6) -0.0021(6) 0.0020(6)
N5 0.0188(8) 0.0148(7) 0.0137(8) 0.0002(6) -0.0009(6) -0.0002(6)
C1 0.0116(9) 0.0159(9) 0.0161(9) 0.0008(7) 0.0009(7) -0.0006(7)
C2 0.0179(10) 0.0178(9) 0.0235(11) 0.0032(7) -0.0003(8) 0.0044(8)
C3 0.0181(10) 0.0146(9) 0.0366(12) 0.0036(7) 0.0019(8) -0.0006(8)
C4 0.0173(10) 0.0194(10) 0.0267(11) 0.0008(7) 0.0031(8) -0.0085(8)
C5 0.0145(9) 0.0233(10) 0.0182(10) 0.0000(7) 0.0023(8) -0.0016(8)
C6 0.0121(9) 0.0161(9) 0.0179(9) 0.0013(7) 0.0015(7) 0.0005(7)
C7 0.0119(9) 0.0153(9) 0.0190(10) 0.0017(7) 0.0028(7) 0.0029(7)
C8 0.0134(9) 0.0148(9) 0.0179(10) 0.0004(7) 0.0022(7) 0.0013(7)
C9 0.0231(11) 0.0178(10) 0.0255(12) 0.0045(8) 0.0026(9) 0.0045(8)
C10 0.0168(10) 0.0203(9) 0.0151(9) 0.0020(7) -0.0035(7) 0.0016(7)
C11 0.0213(10) 0.0124(8) 0.0127(9) 0.0027(7) -0.0017(7) -0.0009(7)
C12 0.0221(10) 0.0158(9) 0.0142(9) 0.0026(7) -0.0013(8) 0.0014(7)
C13 0.0192(10) 0.0170(9) 0.0163(10) 0.0011(7) 0.0017(8) -0.0004(7)
C14 0.0201(10) 0.0137(8) 0.0164(9) 0.0028(7) 0.0007(7) 0.0025(7)
C15 0.0231(11) 0.0156(9) 0.0262(12) -0.0012(8) -0.0010(9) -0.0046(8)
C16 0.0220(11) 0.0218(11) 0.0419(14) 0.0008(8) -0.0017(10) -0.0017(10)

loop_
_atom_type_symbol
_atom_type_description
_atom_type_scat_dispersion_real
_atom_type_scat_dispersion_imag
_atom_type_scat_source
C C 0.0033 0.0016 'International Tables Vol C Tables 4.2.6.8 and 6.1.1.4'
H H 0.0000 0.0000 'International Tables Vol C Tables 4.2.6.8 and 6.1.1.4'
N N 0.0061 0.0033 'International Tables Vol C Tables 4.2.6.8 and 6.1.1.4'
O O 0.0106 0.0060 'International Tables Vol C Tables 4.2.6.8 and 6.1.1.4'

loop_
_geom_angle_atom_site_label_1
_geom_angle_atom_site_label_2
_geom_angle_atom_site_label_3
_geom_angle
C14 O3 C15 116.32(14)
C7 N1 C6 118.44(15)
C8 N2 C1 121.42(15)
C8 N2 C10 117.40(15)
C1 N2 C10 121.18(14)
N4 N3 C11 108.51(14)
N3 N4 N5 106.77(14)
C12 N5 N4 111.21(15)
C12 N5 C13 128.71(16)
N4 N5 C13 120.08(14)
N2 C1 C6 118.25(15)
N2 C1 C2 122.11(16)
C6 C1 C2 119.63(16)
C3 C2 C1 119.48(18)
C3 C2 H2 119.1(12)
C1 C2 H2 121.4(12)
C2 C3 C4 121.25(18)
C2 C3 H3 119.0(12)
C4 C3 H3 119.7(12)
C5 C4 C3 119.61(18)
C5 C4 H4 120.3(12)
C3 C4 H4 120.1(12)
C4 C5 C6 120.24(18)
C4 C5 H5 121.7(11)
C6 C5 H5 118.0(11)
N1 C6 C5 118.17(16)
N1 C6 C1 122.09(16)
C5 C6 C1 119.73(17)
N1 C7 C8 123.89(16)
N1 C7 C9 120.33(16)
C8 C7 C9 115.77(16)
O1 C8 N2 121.94(16)
O1 C8 C7 122.44(16)
N2 C8 C7 115.60(15)
C7 C9 H9C 111.2(13)
C7 C9 H9A 108.0(13)
H9C C9 H9A 107.9(18)
C7 C9 H9B 111.1(13)
H9C C9 H9B 109.7(17)
H9A C9 H9B 108.8(17)
N2 C10 C11 111.65(14)
N2 C10 H10A 107.9(11)
C11 C10 H10A 110.2(11)
N2 C10 H10B 108.6(10)
C11 C10 H10B 110.9(10)
H10A C10 H10B 107.5(15)
C12 C11 N3 109.00(16)
C12 C11 C10 129.83(16)
N3 C11 C10 121.13(16)
N5 C12 C11 104.50(16)
N5 C12 H12 123.8(11)
C11 C12 H12 131.7(11)
N5 C13 C14 111.72(15)
N5 C13 H13A 108.9(11)
C14 C13 H13A 108.9(11)
N5 C13 H13B 110.3(10)
C14 C13 H13B 108.8(10)
H13A C13 H13B 108.1(15)
O2 C14 O3 125.75(16)
O2 C14 C13 125.31(17)
O3 C14 C13 108.93(15)
O3 C15 C16 106.61(16)
O3 C15 H15A 108.2(11)
C16 C15 H15A 112.8(11)
O3 C15 H15B 109.3(11)
C16 C15 H15B 113.9(11)
H15A C15 H15B 106.0(15)
C15 C16 H16A 106.9(14)
C15 C16 H16B 111.6(12)
H16A C16 H16B 108.6(19)
C15 C16 H16C 112.4(13)
H16A C16 H16C 110.6(19)
H16B C16 H16C 106.7(18)

loop_
_geom_bond_atom_site_label_1
_geom_bond_atom_site_label_2
_geom_bond_distance
O1 C8 1.225(2)
O2 C14 1.197(2)
O3 C14 1.328(2)
O3 C15 1.466(2)
N1 C7 1.293(2)
N1 C6 1.396(2)
N2 C8 1.379(2)
N2 C1 1.400(2)
N2 C10 1.468(2)
N3 N4 1.318(2)
N3 C11 1.363(2)
N4 N5 1.3511(19)
N5 C12 1.346(2)
N5 C13 1.446(2)
C1 C6 1.401(3)
C1 C2 1.403(2)
C2 C3 1.378(3)
C2 H2 0.95(2)
C3 C4 1.391(3)
C3 H3 0.95(2)
C4 C5 1.382(3)
C4 H4 0.96(2)
C5 C6 1.400(2)
C5 H5 0.974(19)
C7 C8 1.482(2)
C7 C9 1.494(2)
C9 H9A 1.00(2)
C9 H9B 0.97(2)
C9 H9C 1.00(2)
C10 C11 1.496(2)
C10 H10A 0.99(2)
C10 H10B 0.992(18)
C11 C12 1.362(3)
C12 H12 0.935(18)
C13 C14 1.519(2)
C13 H13A 0.99(2)
C13 H13B 1.027(18)
C15 C16 1.500(3)
C15 H15A 0.997(19)
C15 H15B 0.996(19)
C16 H16A 0.99(3)
C16 H16B 0.99(2)
C16 H16C 1.02(2)

loop_
_geom_contact_atom_site_label_1
_geom_contact_atom_site_label_2
_geom_contact_distance
_geom_contact_site_symmetry_2
_geom_contact_publ_flag
O1 C11 3.394(3) . yes
O1 C13 3.318(3) 2_665 yes
O1 C15 3.116(3) 1_445 yes
O1 C16 3.360(3) 1_445 yes
O1 H9A 2.74(3) . yes
O1 H10A 2.35(2) . yes
O1 H13A 2.36(2) 2_665 yes
O1 H15A 2.61(2) 1_445 yes
O1 H16A 2.71(2) 1_445 yes
O2 N5 2.772(2) . yes
O2 C4 3.409(3) 2_676 yes
O2 C12 3.186(2) . yes
O2 H4 2.55(2) 2_676 yes
O2 H9B 2.59(2) 2_666 yes
O2 H15A 2.72(2) . yes
O2 H15B 2.56(2) . yes
O2 H16B 2.76(2) 1_455 yes
O3 H15A 2.84(3) 2_775 yes
N1 N2 2.806(3) . yes
N1 C12 3.365(3) 2_666 yes
N1 H12 2.431(19) 2_666 yes
N2 C6 3.389(3) 2_566 yes
N2 H12 2.85(2) . yes
N3 H10A 2.73(2) 2_565 yes
N3 H13B 2.672(19) 2_665 yes
N4 C5 3.401(3) 1_554 yes
N4 H5 2.48(2) 1_554 yes
C1 C6 3.521(3) 2_566 yes
C1 C12 3.519(3) . yes
C2 C7 3.459(3) 2_566 yes
C2 C11 3.397(3) . yes
C2 H10B 2.63(2) . yes
C3 C9 3.574(3) 2_566 yes
C3 H9A 2.81(2) 2_566 yes
C4 C8 3.569(3) 2_566 yes
C5 C8 3.545(3) 2_566 yes
C5 C10 3.548(3) 2_566 yes
C6 C7 3.420(3) 2_666 yes
C8 C12 3.533(3) . yes
C10 H2 2.61(2) . yes
C11 C13 3.421(3) 2_665 yes
C11 H2 2.92(2) . yes
C11 H13B 2.88(2) 2_665 yes
C14 H16C 2.95(2) 2_775 yes
H2 H10B 2.17(2) . yes
H3 H9A 2.51(2) 1_565 yes
H10B H13B 2.45(3) 1_455 yes

loop_
_geom_hbond_atom_site_label_D
_geom_hbond_atom_site_label_H
_geom_hbond_atom_site_label_A
_geom_hbond_site_symmetry_A
_geom_hbond_distance_DH
_geom_hbond_distance_HA
_geom_hbond_distance_DA
_geom_hbond_angle_DHA
_geom_hbond_publ_flag
C5 H5 N4 1_556 0.974(19) 2.48(2) 3.401(3) 157.9(15) yes
C9 H9B O2 2_666 0.97(2) 2.59(2) 3.508(3) 156.9(18) yes
C12 H12 N1 2_666 0.935(18) 2.431(19) 3.365(2) 177.6(16) yes
C13 H13A O1 2_665 0.99(2) 2.36(2) 3.318(2) 162.5(16) yes
C13 H13B N3 2_665 1.027(18) 2.672(19) 3.481(2) 135.6(13) yes
C9 H9C Cg3 2_666 1.00(2) 2.67(2) 3.430(2) 132.0(15) yes

loop_
_geom_torsion_atom_site_label_1
_geom_torsion_atom_site_label_2
_geom_torsion_atom_site_label_3
_geom_torsion_atom_site_label_4
_geom_torsion
C11 N3 N4 N5 0.12(18)
N3 N4 N5 C12 0.01(19)
N3 N4 N5 C13 -179.45(14)
C8 N2 C1 C6 -5.3(2)
C10 N2 C1 C6 174.01(15)
C8 N2 C1 C2 174.05(16)
C10 N2 C1 C2 -6.7(2)
N2 C1 C2 C3 178.61(16)
C6 C1 C2 C3 -2.1(3)
C1 C2 C3 C4 0.1(3)
C2 C3 C4 C5 1.5(3)
C3 C4 C5 C6 -1.1(3)
C7 N1 C6 C5 -179.00(16)
C7 N1 C6 C1 2.1(2)
C4 C5 C6 N1 -179.82(16)
C4 C5 C6 C1 -0.9(3)
N2 C1 C6 N1 0.7(3)
C2 C1 C6 N1 -178.63(15)
N2 C1 C6 C5 -178.19(15)
C2 C1 C6 C5 2.5(3)
C6 N1 C7 C8 -0.5(3)
C6 N1 C7 C9 -179.40(15)
C1 N2 C8 O1 -174.62(15)
C10 N2 C8 O1 6.1(2)
C1 N2 C8 C7 6.6(2)
C10 N2 C8 C7 -172.74(14)
N1 C7 C8 O1 177.45(16)
C9 C7 C8 O1 -3.6(2)
N1 C7 C8 N2 -3.7(3)
C9 C7 C8 N2 175.18(15)
C8 N2 C10 C11 -95.05(18)
C1 N2 C10 C11 85.64(19)
N4 N3 C11 C12 -0.20(19)
N4 N3 C11 C10 -178.25(15)
N2 C10 C11 C12 7.1(3)
N2 C10 C11 N3 -175.33(15)
N4 N5 C12 C11 -0.13(19)
C13 N5 C12 C11 179.27(16)
N3 C11 C12 N5 0.20(19)
C10 C11 C12 N5 178.02(17)
C12 N5 C13 C14 -69.5(2)
N4 N5 C13 C14 109.82(17)
C15 O3 C14 O2 -3.5(3)
C15 O3 C14 C13 176.85(15)
N5 C13 C14 O2 -4.2(3)
N5 C13 C14 O3 175.41(14)
C14 O3 C15 C16 175.25(16)

_cod_database_fobs_code 2242693
